data_7047892
loop_
_publ_author_name
'Hosseini-Kharat, Mahboubeh'
'Zargarian, Davit'
'Alizadeh, Ali Mohammad'
'Karami, Kazem'
'Saeidifar, Maryam'
'Khalighfard, Solmaz'
'Dubrulle, Laurent'
'Zakariazadeh, Mostafa'
'Cloutier, Jean-Philippe'
'Sohrabijam, Zahra'

_publ_section_title
;
 In vitro and in vivo antiproliferative activity of organo-nickel
 SCS-pincer complexes on estrogen responsive MCF7 and MC4L2 breast cancer
 cells. Effects of amine fragment substitutions on BSA binding and
 cytotoxicity.
;
_journal_issue 47
_journal_name_full 'Dalton transactions (Cambridge, England : 2003)'
_journal_page_first 16944
_journal_page_last 16957
_journal_paper_doi 10.1039/c8dt03079k
_journal_volume 47
_journal_year 2018
_chemical_formula_moiety 'C18 H23 I N2 Ni S2'
_chemical_formula_sum 'C18 H23 I N2 Ni S2'
_chemical_formula_weight 517.11
_space_group_crystal_system triclinic
_space_group_IT_number 2
_space_group_name_Hall '-P 1'
_space_group_name_H-M_alt 'P -1'
_symmetry_space_group_name_Hall '-P 1'
_symmetry_space_group_name_H-M 'P -1'
_atom_sites_solution_hydrogens geom
_atom_sites_solution_primary direct
_audit_creation_date 2018-09-20
_audit_creation_method
;
Olex2 1.2
(compiled 2018.05.29 svn.r3508 for OlexSys, GUI svn.r5506)
;
_audit_update_record
;
2018-10-09 deposited with the CCDC.
2018-10-25 downloaded from the CCDC.
;
_cell_angle_alpha 64.612(4)
_cell_angle_beta 89.389(6)
_cell_angle_gamma 87.803(6)
_cell_formula_units_Z 2
_cell_length_a 9.0954(12)
_cell_length_b 10.4357(13)
_cell_length_c 11.0814(14)
_cell_measurement_reflns_used 9872
_cell_measurement_temperature 100
_cell_measurement_theta_max 60.641
_cell_measurement_theta_min 3.842
_cell_volume 949.5(2)
_computing_cell_refinement 'SAINT v8.34A (Bruker, 2013)'
_computing_data_reduction 'SAINT v8.34A (Bruker, 2013)'
_computing_molecular_graphics 'Olex2 (Dolomanov et al., 2009)'
_computing_publication_material 'Olex2 (Dolomanov et al., 2009)'
_computing_structure_refinement 'XL (Sheldrick, 2008)'
_computing_structure_solution 'XT (Sheldrick, 2008)'
_diffrn_ambient_temperature 100
_diffrn_measured_fraction_theta_full 0.994
_diffrn_measured_fraction_theta_max 0.984
_diffrn_measurement_device_type 'Bruker APEX-II CCD'
_diffrn_measurement_method '\f and \w scans'
_diffrn_radiation_type GaK\a
_diffrn_radiation_wavelength 1.34139
_diffrn_reflns_av_R_equivalents 0.0708
_diffrn_reflns_av_unetI/netI 0.0470
_diffrn_reflns_Laue_measured_fraction_full 0.994
_diffrn_reflns_Laue_measured_fraction_max 0.984
_diffrn_reflns_limit_h_max 11
_diffrn_reflns_limit_h_min -11
_diffrn_reflns_limit_k_max 13
_diffrn_reflns_limit_k_min -13
_diffrn_reflns_limit_l_max 14
_diffrn_reflns_limit_l_min -14
_diffrn_reflns_number 21575
_diffrn_reflns_point_group_measured_fraction_full 0.994
_diffrn_reflns_point_group_measured_fraction_max 0.984
_diffrn_reflns_theta_full 53.594
_diffrn_reflns_theta_max 61.061
_diffrn_reflns_theta_min 3.841
_diffrn_standards_number 0
_exptl_absorpt_coefficient_mu 15.610
_exptl_absorpt_correction_T_max 0.7519
_exptl_absorpt_correction_T_min 0.3802
_exptl_absorpt_correction_type multi-scan
_exptl_absorpt_process_details
'SADABS-2014/4 (Bruker,2014/4) was used for absorption correction. wR2(int) was 0.1592 before and 0.1126 after correction. The Ratio of minimum to maximum transmission is 0.5057. The \l/2 correction factor is 0.00150.'
_exptl_crystal_colour red
_exptl_crystal_colour_primary red
_exptl_crystal_density_diffrn 1.809
_exptl_crystal_description Block
_exptl_crystal_F_000 516
_exptl_crystal_size_max 0.12
_exptl_crystal_size_mid 0.06
_exptl_crystal_size_min 0.04
_refine_diff_density_max 2.273
_refine_diff_density_min -0.757
_refine_diff_density_rms 0.230
_refine_ls_extinction_method none
_refine_ls_goodness_of_fit_ref 1.112
_refine_ls_hydrogen_treatment constr
_refine_ls_matrix_type full
_refine_ls_number_parameters 217
_refine_ls_number_reflns 4348
_refine_ls_number_restraints 0
_refine_ls_restrained_S_all 1.112
_refine_ls_R_factor_all 0.0794
_refine_ls_R_factor_gt 0.0666
_refine_ls_shift/su_max 0.001
_refine_ls_shift/su_mean 0.000
_refine_ls_structure_factor_coef Fsqd
_refine_ls_weighting_details 'w=1/[\s^2^(Fo^2^)+(0.0985P)^2^+2.3201P] where P=(Fo^2^+2Fc^2^)/3'
_refine_ls_weighting_scheme calc
_refine_ls_wR_factor_gt 0.1677
_refine_ls_wR_factor_ref 0.1811
_reflns_Friedel_coverage 0.000
_reflns_number_gt 3637
_reflns_number_total 4348
_reflns_threshold_expression 'I > 2\s(I)'
_cod_data_source_file c8dt03079k2.cif
_cod_data_source_block dubr32
_cod_depositor_comments 'Adding full bibliography for 7047890--7047892.cif.'
_cod_database_code 7047892
_shelx_shelxl_version_number 2014/7
_shelx_space_group_comment
;
The symmetry employed for this shelxl refinement is uniquely defined
by the following loop, which should always be used as a source of
symmetry information in preference to the above space-group names.
They are only intended as comments.
;
_shelx_estimated_absorpt_t_max 0.574
_shelx_estimated_absorpt_t_min 0.256
_olex2_refinement_description
;
1. Fixed Uiso
 At 1.2 times of:
  All C(H) groups, All C(H,H) groups
2.a Secondary CH2 refined with riding coordinates:
 C9(H9A,H9B), C10(H10A,H10B), C11(H11A,H11B), C12(H12A,H12B), C13(H13A,H13B),
 C14(H14A,H14B), C15(H15A,H15B), C16(H16A,H16B), C17(H17A,H17B), C18(H18A,H18B)
2.b Aromatic/amide H refined with riding coordinates:
 C3(H3), C4(H4), C5(H5)
;
_olex2_submission_special_instructions 'No special instructions were received'

loop_
_space_group_symop_operation_xyz
'x, y, z'
'-x, -y, -z'

loop_
_atom_site_label
_atom_site_type_symbol
_atom_site_fract_x
_atom_site_fract_y
_atom_site_fract_z
_atom_site_U_iso_or_equiv
_atom_site_adp_type
_atom_site_occupancy
_atom_site_site_symmetry_order
_atom_site_calc_flag
_atom_site_refinement_flags_posn
C1 C 0.1964(8) 0.6917(6) 0.5464(6) 0.0475(14) Uani 1 1 d .
C2 C 0.1895(8) 0.6904(7) 0.4196(6) 0.0487(14) Uani 1 1 d .
C3 C 0.1470(8) 0.8137(7) 0.3068(7) 0.0504(14) Uani 1 1 d .
H3 H 0.1321 0.8096 0.2238 0.060 Uiso 1 1 calc R
C4 C 0.1262(8) 0.9429(7) 0.3157(7) 0.0519(15) Uani 1 1 d .
H4 H 0.0959 1.0264 0.2395 0.062 Uiso 1 1 calc R
C5 C 0.1502(8) 0.9477(7) 0.4356(7) 0.0506(14) Uani 1 1 d .
H5 H 0.1404 1.0363 0.4405 0.061 Uiso 1 1 calc R
C6 C 0.1889(8) 0.8255(6) 0.5511(6) 0.0486(14) Uani 1 1 d .
C7 C 0.2022(7) 0.5471(6) 0.4235(6) 0.0468(13) Uani 1 1 d .
C9 C 0.2983(9) 0.6252(7) 0.1930(7) 0.0537(15) Uani 1 1 d .
H9A H 0.3193 0.7137 0.2008 0.064 Uiso 1 1 calc R
H9B H 0.2315 0.6495 0.1157 0.064 Uiso 1 1 calc R
C10 C 0.4388(9) 0.5577(8) 0.1720(8) 0.0598(17) Uani 1 1 d .
H10A H 0.5075 0.5401 0.2466 0.072 Uiso 1 1 calc R
H10B H 0.4852 0.6240 0.0883 0.072 Uiso 1 1 calc R
C11 C 0.4131(9) 0.4172(8) 0.1638(7) 0.0573(16) Uani 1 1 d .
H11A H 0.3492 0.4343 0.0862 0.069 Uiso 1 1 calc R
H11B H 0.5081 0.3742 0.1523 0.069 Uiso 1 1 calc R
C12 C 0.3403(9) 0.3179(8) 0.2917(8) 0.0582(16) Uani 1 1 d .
H12A H 0.3172 0.2288 0.2859 0.070 Uiso 1 1 calc R
H12B H 0.4086 0.2939 0.3680 0.070 Uiso 1 1 calc R
C13 C 0.2008(8) 0.3870(7) 0.3146(7) 0.0531(15) Uani 1 1 d .
H13A H 0.1291 0.4017 0.2428 0.064 Uiso 1 1 calc R
H13B H 0.1573 0.3228 0.4007 0.064 Uiso 1 1 calc R
C8 C 0.2035(7) 0.8180(7) 0.6856(7) 0.0487(14) Uani 1 1 d .
C14 C 0.3164(8) 1.0522(7) 0.6125(7) 0.0547(16) Uani 1 1 d .
H14A H 0.2590 1.1403 0.5977 0.066 Uiso 1 1 calc R
H14B H 0.3262 1.0467 0.5258 0.066 Uiso 1 1 calc R
C15 C 0.4680(9) 1.0555(9) 0.6673(8) 0.0640(18) Uani 1 1 d .
H15A H 0.5280 0.9719 0.6732 0.077 Uiso 1 1 calc R
H15B H 0.5174 1.1417 0.6049 0.077 Uiso 1 1 calc R
C16 C 0.4601(10) 1.0552(9) 0.8020(8) 0.068(2) Uani 1 1 d .
H16A H 0.4119 1.1450 0.7944 0.081 Uiso 1 1 calc R
H16B H 0.5609 1.0489 0.8375 0.081 Uiso 1 1 calc R
C17 C 0.3735(10) 0.9300(9) 0.8979(8) 0.070(2) Uani 1 1 d .
H17A H 0.4291 0.8402 0.9154 0.084 Uiso 1 1 calc R
H17B H 0.3612 0.9367 0.9839 0.084 Uiso 1 1 calc R
C18 C 0.2246(9) 0.9284(8) 0.8406(7) 0.0586(17) Uani 1 1 d .
H18A H 0.1731 0.8430 0.9017 0.070 Uiso 1 1 calc R
H18B H 0.1649 1.0131 0.8325 0.070 Uiso 1 1 calc R
N1 N 0.2273(6) 0.5248(6) 0.3167(5) 0.0493(12) Uani 1 1 d .
N2 N 0.2392(7) 0.9279(6) 0.7082(5) 0.0511(12) Uani 1 1 d .
S1 S 0.1848(2) 0.41123(16) 0.58012(16) 0.0515(4) Uani 1 1 d .
S2 S 0.1712(2) 0.65473(16) 0.81413(16) 0.0509(4) Uani 1 1 d .
Ni1 Ni 0.18023(10) 0.52356(9) 0.70511(8) 0.0455(2) Uani 1 1 d .
I1 I 0.14506(5) 0.29380(4) 0.91845(4) 0.05489(19) Uani 1 1 d .

loop_
_atom_site_aniso_label
_atom_site_aniso_U_11
_atom_site_aniso_U_22
_atom_site_aniso_U_33
_atom_site_aniso_U_23
_atom_site_aniso_U_13
_atom_site_aniso_U_12
C1 0.058(4) 0.038(3) 0.046(3) -0.018(2) 0.005(3) -0.003(3)
C2 0.057(4) 0.042(3) 0.052(3) -0.024(3) 0.011(3) -0.006(3)
C3 0.060(4) 0.041(3) 0.049(3) -0.018(3) 0.006(3) -0.005(3)
C4 0.054(4) 0.043(3) 0.053(3) -0.015(3) 0.007(3) -0.003(3)
C5 0.056(4) 0.038(3) 0.059(4) -0.021(3) 0.011(3) 0.001(3)
C6 0.061(4) 0.038(3) 0.050(3) -0.022(3) 0.010(3) -0.001(3)
C7 0.056(4) 0.038(3) 0.048(3) -0.020(3) 0.009(3) -0.005(3)
C9 0.073(4) 0.038(3) 0.050(3) -0.019(3) 0.010(3) -0.001(3)
C10 0.069(5) 0.055(4) 0.055(4) -0.023(3) 0.013(3) -0.005(3)
C11 0.063(4) 0.055(4) 0.060(4) -0.031(3) 0.003(3) 0.005(3)
C12 0.063(4) 0.049(4) 0.063(4) -0.024(3) 0.008(3) -0.004(3)
C13 0.061(4) 0.044(3) 0.059(4) -0.027(3) 0.009(3) -0.006(3)
C8 0.054(4) 0.041(3) 0.053(3) -0.022(3) 0.010(3) -0.006(3)
C14 0.068(4) 0.044(3) 0.054(3) -0.023(3) 0.010(3) -0.008(3)
C15 0.071(5) 0.058(4) 0.067(4) -0.030(4) 0.006(4) -0.007(4)
C16 0.080(5) 0.059(4) 0.062(4) -0.022(4) 0.000(4) -0.018(4)
C17 0.085(6) 0.067(5) 0.056(4) -0.023(4) 0.007(4) -0.011(4)
C18 0.075(5) 0.053(4) 0.053(4) -0.028(3) 0.013(3) -0.012(3)
N1 0.059(3) 0.041(3) 0.049(3) -0.020(2) 0.010(2) -0.007(2)
N2 0.064(3) 0.042(3) 0.050(3) -0.022(2) 0.009(2) -0.008(2)
S1 0.0684(10) 0.0369(7) 0.0480(8) -0.0169(6) 0.0104(7) -0.0053(7)
S2 0.0649(10) 0.0424(7) 0.0454(7) -0.0186(6) 0.0090(7) -0.0088(7)
Ni1 0.0552(5) 0.0358(4) 0.0442(5) -0.0161(4) 0.0078(4) -0.0045(4)
I1 0.0692(3) 0.0429(3) 0.0484(3) -0.01522(18) 0.00917(19) -0.00911(19)

loop_
_atom_type_symbol
_atom_type_description
_atom_type_scat_dispersion_real
_atom_type_scat_dispersion_imag
_atom_type_scat_source
C C 0.0150 0.0070 'International Tables Vol C Tables 4.2.6.8 and 6.1.1.4'
H H 0.0000 0.0000 'International Tables Vol C Tables 4.2.6.8 and 6.1.1.4'
N N 0.0250 0.0140 'International Tables Vol C Tables 4.2.6.8 and 6.1.1.4'
S S 0.2920 0.4250 'International Tables Vol C Tables 4.2.6.8 and 6.1.1.4'
Ni Ni -1.3410 3.2900 'International Tables Vol C Tables 4.2.6.8 and 6.1.1.4'
I I 0.0970 5.4980 'International Tables Vol C Tables 4.2.6.8 and 6.1.1.4'

loop_
_geom_angle_atom_site_label_1
_geom_angle_atom_site_label_2
_geom_angle_atom_site_label_3
_geom_angle
C2 C1 C6 117.8(6)
C2 C1 Ni1 121.3(5)
C6 C1 Ni1 120.0(5)
C1 C2 C7 114.2(6)
C3 C2 C1 120.3(6)
C3 C2 C7 124.5(6)
C2 C3 H3 119.8
C4 C3 C2 120.3(6)
C4 C3 H3 119.8
C3 C4 H4 120.4
C5 C4 C3 119.2(6)
C5 C4 H4 120.4
C4 C5 H5 119.1
C4 C5 C6 121.8(6)
C6 C5 H5 119.1
C1 C6 C8 114.4(6)
C5 C6 C1 119.5(6)
C5 C6 C8 125.6(6)
C2 C7 S1 114.3(4)
N1 C7 C2 123.1(6)
N1 C7 S1 122.6(5)
H9A C9 H9B 108.3
C10 C9 H9A 109.8
C10 C9 H9B 109.8
N1 C9 H9A 109.8
N1 C9 H9B 109.8
N1 C9 C10 109.2(6)
C9 C10 H10A 109.2
C9 C10 H10B 109.2
C9 C10 C11 112.0(6)
H10A C10 H10B 107.9
C11 C10 H10A 109.2
C11 C10 H10B 109.2
C10 C11 H11A 110.0
C10 C11 H11B 110.0
H11A C11 H11B 108.4
C12 C11 C10 108.5(6)
C12 C11 H11A 110.0
C12 C11 H11B 110.0
C11 C12 H12A 109.6
C11 C12 H12B 109.6
H12A C12 H12B 108.1
C13 C12 C11 110.2(6)
C13 C12 H12A 109.6
C13 C12 H12B 109.6
C12 C13 H13A 109.2
C12 C13 H13B 109.2
H13A C13 H13B 107.9
N1 C13 C12 112.1(6)
N1 C13 H13A 109.2
N1 C13 H13B 109.2
C6 C8 S2 115.0(5)
N2 C8 C6 123.1(6)
N2 C8 S2 121.8(5)
H14A C14 H14B 108.2
C15 C14 H14A 109.8
C15 C14 H14B 109.8
N2 C14 H14A 109.8
N2 C14 H14B 109.8
N2 C14 C15 109.5(6)
C14 C15 H15A 109.2
C14 C15 H15B 109.2
H15A C15 H15B 107.9
C16 C15 C14 112.0(7)
C16 C15 H15A 109.2
C16 C15 H15B 109.2
C15 C16 H16A 109.5
C15 C16 H16B 109.5
C15 C16 C17 110.6(7)
H16A C16 H16B 108.1
C17 C16 H16A 109.5
C17 C16 H16B 109.5
C16 C17 H17A 109.5
C16 C17 H17B 109.5
H17A C17 H17B 108.0
C18 C17 C16 110.9(7)
C18 C17 H17A 109.5
C18 C17 H17B 109.5
C17 C18 H18A 109.5
C17 C18 H18B 109.5
H18A C18 H18B 108.1
N2 C18 C17 110.7(6)
N2 C18 H18A 109.5
N2 C18 H18B 109.5
C7 N1 C9 125.1(5)
C7 N1 C13 122.0(5)
C13 N1 C9 112.5(5)
C8 N2 C14 124.7(6)
C8 N2 C18 122.5(5)
C14 N2 C18 112.3(5)
C7 S1 Ni1 102.0(2)
C8 S2 Ni1 100.0(2)
C1 Ni1 S1 86.9(2)
C1 Ni1 S2 87.9(2)
C1 Ni1 I1 177.2(2)
S1 Ni1 S2 174.65(7)
S1 Ni1 I1 92.32(5)
S2 Ni1 I1 92.76(5)

loop_
_geom_bond_atom_site_label_1
_geom_bond_atom_site_label_2
_geom_bond_distance
C1 C2 1.413(9)
C1 C6 1.418(8)
C1 Ni1 1.888(6)
C2 C3 1.400(9)
C2 C7 1.477(8)
C3 H3 0.9500
C3 C4 1.400(9)
C4 H4 0.9500
C4 C5 1.371(10)
C5 H5 0.9500
C5 C6 1.402(9)
C6 C8 1.466(9)
C7 N1 1.318(8)
C7 S1 1.717(6)
C9 H9A 0.9900
C9 H9B 0.9900
C9 C10 1.499(11)
C9 N1 1.481(8)
C10 H10A 0.9900
C10 H10B 0.9900
C10 C11 1.535(10)
C11 H11A 0.9900
C11 H11B 0.9900
C11 C12 1.515(10)
C12 H12A 0.9900
C12 H12B 0.9900
C12 C13 1.508(10)
C13 H13A 0.9900
C13 H13B 0.9900
C13 N1 1.476(8)
C8 N2 1.327(8)
C8 S2 1.723(7)
C14 H14A 0.9900
C14 H14B 0.9900
C14 C15 1.520(11)
C14 N2 1.474(8)
C15 H15A 0.9900
C15 H15B 0.9900
C15 C16 1.492(11)
C16 H16A 0.9900
C16 H16B 0.9900
C16 C17 1.525(11)
C17 H17A 0.9900
C17 H17B 0.9900
C17 C18 1.506(12)
C18 H18A 0.9900
C18 H18B 0.9900
C18 N2 1.474(8)
S1 Ni1 2.1638(18)
S2 Ni1 2.1788(17)
Ni1 I1 2.5733(9)

loop_
_geom_torsion_atom_site_label_1
_geom_torsion_atom_site_label_2
_geom_torsion_atom_site_label_3
_geom_torsion_atom_site_label_4
_geom_torsion
C1 C2 C3 C4 6.8(10)
C1 C2 C7 N1 -166.1(6)
C1 C2 C7 S1 12.7(8)
C1 C6 C8 N2 161.0(7)
C1 C6 C8 S2 -18.8(8)
C2 C1 C6 C5 10.7(10)
C2 C1 C6 C8 -177.4(6)
C2 C1 Ni1 S1 6.6(6)
C2 C1 Ni1 S2 -171.9(6)
C2 C3 C4 C5 1.0(10)
C2 C7 N1 C9 23.5(11)
C2 C7 N1 C13 -163.3(6)
C2 C7 S1 Ni1 -7.3(5)
C3 C2 C7 N1 25.4(11)
C3 C2 C7 S1 -155.8(6)
C3 C4 C5 C6 -2.8(11)
C4 C5 C6 C1 -3.2(11)
C4 C5 C6 C8 -174.1(7)
C5 C6 C8 N2 -27.7(11)
C5 C6 C8 S2 152.5(6)
C6 C1 C2 C3 -12.6(10)
C6 C1 C2 C7 178.4(6)
C6 C1 Ni1 S1 175.0(6)
C6 C1 Ni1 S2 -3.5(6)
C6 C8 N2 C14 -21.9(11)
C6 C8 N2 C18 167.3(7)
C6 C8 S2 Ni1 14.5(5)
C7 C2 C3 C4 174.7(6)
C9 C10 C11 C12 -58.1(8)
C10 C9 N1 C7 117.5(7)
C10 C9 N1 C13 -56.2(8)
C10 C11 C12 C13 55.7(8)
C11 C12 C13 N1 -56.1(8)
C12 C13 N1 C7 -117.4(7)
C12 C13 N1 C9 56.5(8)
C14 C15 C16 C17 54.3(10)
C15 C14 N2 C8 -113.6(8)
C15 C14 N2 C18 58.0(8)
C15 C16 C17 C18 -53.7(10)
C16 C17 C18 N2 55.5(9)
C17 C18 N2 C8 113.1(8)
C17 C18 N2 C14 -58.7(8)
N1 C7 S1 Ni1 171.5(5)
N1 C9 C10 C11 57.6(8)
N2 C8 S2 Ni1 -165.4(5)
N2 C14 C15 C16 -56.0(8)
S1 C7 N1 C9 -155.2(6)
S1 C7 N1 C13 17.9(10)
S2 C8 N2 C14 157.9(6)
S2 C8 N2 C18 -12.9(10)
Ni1 C1 C2 C3 156.1(5)
Ni1 C1 C2 C7 -12.9(9)
Ni1 C1 C6 C5 -158.1(5)
Ni1 C1 C6 C8 13.8(8)
